data_2016512
loop_
_publ_author_name
'Hanauer, Matthias'
'Neshat, Abdollah'
'Bigioni, Terry P.'

_publ_section_title
;
 Tris(1,10-phenanthroline-\k^2^<i>N</i>,<i>N</i>')cobalt(III)
 tris(trifluoromethanesulfonate) dihydrate
;
_journal_coeditor_code SK3194
_journal_issue 3
_journal_name_full 'Acta Crystallographica Section C'
_journal_page_first m111
_journal_page_last m113
_journal_paper_doi 10.1107/S0108270108001972
_journal_volume 64
_journal_year 2008
_chemical_formula_iupac '[Co (C12 H8 N2)3] (C F3 O3 S)3, 2H2 O'
_chemical_formula_moiety 'C36 H24 Co N6 3+, 3(C F3 O3 S -), 2(H2 O)'
_chemical_formula_sum 'C39 H28 Co F9 N6 O11 S3'
_chemical_formula_weight 1082.78
_chemical_name_systematic
;
Tris(1,10-phenanthroline-\k^2^N,N')cobalt(III)
tris(trifluoromethanesulfonate) dihydrate
;
_space_group_IT_number 2
_space_group_name_Hall '-P 1'
_symmetry_cell_setting triclinic
_symmetry_space_group_name_Hall '-P 1'
_symmetry_space_group_name_H-M 'P -1'
_atom_sites_solution_hydrogens difmap
_atom_sites_solution_primary direct
_atom_sites_solution_secondary difmap
_audit_creation_method SHELXL-97
_cell_angle_alpha 92.7640(10)
_cell_angle_beta 107.3670(10)
_cell_angle_gamma 91.8780(10)
_cell_formula_units_Z 2
_cell_length_a 12.4096(4)
_cell_length_b 13.0039(4)
_cell_length_c 13.4669(4)
_cell_measurement_reflns_used 9027
_cell_measurement_temperature 140(2)
_cell_measurement_theta_max 33.3
_cell_measurement_theta_min 2.7
_cell_volume 2069.18(11)
_computing_cell_refinement 'SAINT (Bruker, 2003)'
_computing_data_collection 'SMART (Bruker, 2003)'
_computing_data_reduction 'SAINT (Bruker, 2003)'
_computing_molecular_graphics 'DIAMOND (Brandenburg, 2005)'
_computing_publication_material 'SHELXTL (Sheldrick, 2008)'
_computing_structure_refinement 'SHELXL97 (Sheldrick, 2008)'
_computing_structure_solution 'SHELXS97 (Sheldrick, 2008)'
_diffrn_ambient_temperature 140(2)
_diffrn_measured_fraction_theta_full 1.000
_diffrn_measured_fraction_theta_max 0.911
_diffrn_measurement_device_type 'Bruker SMART 6000'
_diffrn_measurement_method \w
_diffrn_radiation_monochromator graphite
_diffrn_radiation_source 'fine-focus sealed tube'
_diffrn_radiation_type MoK\a
_diffrn_radiation_wavelength 0.71073
_diffrn_reflns_av_R_equivalents 0.0176
_diffrn_reflns_av_sigmaI/netI 0.0225
_diffrn_reflns_limit_h_max 19
_diffrn_reflns_limit_h_min -18
_diffrn_reflns_limit_k_max 20
_diffrn_reflns_limit_k_min -19
_diffrn_reflns_limit_l_max 19
_diffrn_reflns_limit_l_min -20
_diffrn_reflns_number 36176
_diffrn_reflns_theta_full 26.00
_diffrn_reflns_theta_max 33.51
_diffrn_reflns_theta_min 1.57
_exptl_absorpt_coefficient_mu 0.678
_exptl_absorpt_correction_T_max 0.90
_exptl_absorpt_correction_T_min 0.77
_exptl_absorpt_correction_type multi-scan
_exptl_absorpt_process_details '(SADABS; Sheldrick, 2002)'
_exptl_crystal_colour orange
_exptl_crystal_density_diffrn 1.738
_exptl_crystal_density_method 'not measured'
_exptl_crystal_description triangular
_exptl_crystal_F_000 1096
_exptl_crystal_size_max 0.28
_exptl_crystal_size_mid 0.20
_exptl_crystal_size_min 0.15
_refine_diff_density_max 0.750
_refine_diff_density_min -0.628
_refine_ls_extinction_method none
_refine_ls_goodness_of_fit_ref 1.048
_refine_ls_hydrogen_treatment refall
_refine_ls_matrix_type full
_refine_ls_number_parameters 758
_refine_ls_number_reflns 14813
_refine_ls_number_restraints 21
_refine_ls_restrained_S_all 1.059
_refine_ls_R_factor_all 0.0459
_refine_ls_R_factor_gt 0.0404
_refine_ls_shift/su_max 0.005
_refine_ls_shift/su_mean 0.000
_refine_ls_structure_factor_coef Fsqd
_refine_ls_weighting_details 'calc w=1/[\s^2^(Fo^2^)+(0.0536P)^2^+1.3093P] where P=(Fo^2^+2Fc^2^)/3'
_refine_ls_weighting_scheme calc
_refine_ls_wR_factor_gt 0.1046
_refine_ls_wR_factor_ref 0.1074
_reflns_number_gt 13149
_reflns_number_total 14813
_reflns_threshold_expression I>2\s(I)
_cod_data_source_file sk3194.cif
_cod_data_source_block I
_cod_original_cell_volume 2069.20(10)
_cod_database_code 2016512
_cod_database_fobs_code 2016512

loop_
_symmetry_equiv_pos_as_xyz
'x, y, z'
'-x, -y, -z'

loop_
_atom_site_type_symbol
_atom_site_label
_atom_site_fract_x
_atom_site_fract_y
_atom_site_fract_z
_atom_site_U_iso_or_equiv
_atom_site_adp_type
_atom_site_calc_flag
_atom_site_refinement_flags
_atom_site_occupancy
_atom_site_disorder_assembly
_atom_site_disorder_group
Co Co1 0.207589(14) 0.295187(13) 0.740936(13) 0.01400(4) Uani d . 1 . .
N N1 0.31395(9) 0.37027(9) 0.68838(8) 0.01688(19) Uani d . 1 . .
N N2 0.32690(9) 0.30877(8) 0.87328(8) 0.01570(18) Uani d . 1 . .
N N3 0.14688(9) 0.42076(9) 0.77994(8) 0.01643(19) Uani d . 1 . .
N N4 0.10192(9) 0.22723(9) 0.80048(9) 0.01689(19) Uani d . 1 . .
N N5 0.09296(9) 0.27995(9) 0.60603(9) 0.01682(19) Uani d . 1 . .
N N6 0.26006(10) 0.16664(9) 0.69638(9) 0.01743(19) Uani d . 1 . .
C C1 0.30038(12) 0.40487(12) 0.59405(11) 0.0220(3) Uani d . 1 . .
H H1 0.2296(17) 0.3872(15) 0.5424(15) 0.019(4) Uiso d . 1 . .
C C2 0.38513(13) 0.46582(13) 0.57235(11) 0.0243(3) Uani d . 1 . .
H H2 0.369(2) 0.4898(18) 0.5062(19) 0.035(6) Uiso d . 1 . .
C C3 0.48628(12) 0.48898(12) 0.64793(11) 0.0220(2) Uani d . 1 . .
H H3 0.5391(19) 0.5294(17) 0.6352(17) 0.029(5) Uiso d . 1 . .
C C4 0.50387(11) 0.45031(10) 0.74743(10) 0.0178(2) Uani d . 1 . .
C C5 0.60628(11) 0.46729(11) 0.83209(11) 0.0214(2) Uani d . 1 . .
H H4 0.6644(17) 0.5031(16) 0.8199(16) 0.022(5) Uiso d . 1 . .
C C6 0.61457(11) 0.43116(11) 0.92720(11) 0.0213(2) Uani d . 1 . .
H H5 0.6822(18) 0.4399(17) 0.9826(17) 0.027(5) Uiso d . 1 . .
C C7 0.52134(11) 0.37717(10) 0.94690(10) 0.0172(2) Uani d . 1 . .
C C8 0.52011(12) 0.34374(11) 1.04458(10) 0.0206(2) Uani d . 1 . .
H H6 0.5852(18) 0.3568(17) 1.1035(17) 0.028(5) Uiso d . 1 . .
C C9 0.42333(13) 0.29686(11) 1.05445(10) 0.0214(2) Uani d . 1 . .
H H7 0.4153(19) 0.2785(18) 1.1186(18) 0.032(6) Uiso d . 1 . .
C C10 0.32720(12) 0.28012(10) 0.96740(10) 0.0184(2) Uani d . 1 . .
H H8 0.2593(18) 0.2480(16) 0.9715(16) 0.024(5) Uiso d . 1 . .
C C11 0.42174(10) 0.35813(9) 0.86389(9) 0.0152(2) Uani d . 1 . .
C C12 0.41418(10) 0.39303(10) 0.76381(10) 0.0159(2) Uani d . 1 . .
C C13 0.17646(12) 0.51882(11) 0.77135(10) 0.0200(2) Uani d . 1 . .
H H9 0.2331(17) 0.5319(16) 0.7421(16) 0.022(5) Uiso d . 1 . .
C C14 0.12186(14) 0.60044(11) 0.80428(11) 0.0244(3) Uani d . 1 . .
H H10 0.1480(19) 0.6664(18) 0.7985(17) 0.032(6) Uiso d . 1 . .
C C15 0.03454(13) 0.58101(12) 0.84499(11) 0.0245(3) Uani d . 1 . .
H H11 0.002(2) 0.6337(18) 0.8688(18) 0.034(6) Uiso d . 1 . .
C C16 0.00054(12) 0.47831(11) 0.85325(10) 0.0209(2) Uani d . 1 . .
C C17 -0.08995(12) 0.44700(13) 0.89268(11) 0.0256(3) Uani d . 1 . .
H H12 -0.1340(19) 0.4972(18) 0.9100(17) 0.031(5) Uiso d . 1 . .
C C18 -0.11397(12) 0.34641(14) 0.90308(12) 0.0261(3) Uani d . 1 . .
H H13 -0.172(2) 0.3242(19) 0.9257(19) 0.037(6) Uiso d . 1 . .
C C19 -0.04890(12) 0.26681(12) 0.87481(11) 0.0219(2) Uani d . 1 . .
C C20 -0.06533(13) 0.16089(13) 0.88639(13) 0.0274(3) Uani d . 1 . .
H H14 -0.120(2) 0.1386(18) 0.9163(18) 0.036(6) Uiso d . 1 . .
C C21 0.00211(14) 0.09213(12) 0.85603(13) 0.0267(3) Uani d . 1 . .
H H15 -0.008(2) 0.024(2) 0.8617(19) 0.038(6) Uiso d . 1 . .
C C22 0.08535(12) 0.12739(11) 0.81250(11) 0.0214(2) Uani d . 1 . .
H H16 0.1319(17) 0.0816(16) 0.7931(15) 0.022(5) Uiso d . 1 . .
C C23 0.03639(11) 0.29570(10) 0.83203(10) 0.0173(2) Uani d . 1 . .
C C24 0.06117(11) 0.40097(10) 0.82130(10) 0.0172(2) Uani d . 1 . .
C C25 0.00934(11) 0.34118(11) 0.56340(11) 0.0200(2) Uani d . 1 . .
H H17 0.0018(17) 0.3992(16) 0.5983(16) 0.022(5) Uiso d . 1 . .
C C26 -0.06853(12) 0.31526(12) 0.46494(11) 0.0237(3) Uani d . 1 . .
H H18 -0.124(2) 0.3606(18) 0.4380(18) 0.034(6) Uiso d . 1 . .
C C27 -0.05974(13) 0.22616(12) 0.40981(11) 0.0240(3) Uani d . 1 . .
H H19 -0.1092(18) 0.2089(17) 0.3453(17) 0.027(5) Uiso d . 1 . .
C C28 0.02872(12) 0.16109(11) 0.45286(10) 0.0207(2) Uani d . 1 . .
C C29 0.04867(14) 0.06720(12) 0.40237(11) 0.0260(3) Uani d . 1 . .
H H20 0.0034(19) 0.0510(17) 0.3372(18) 0.029(5) Uiso d . 1 . .
C C30 0.13543(15) 0.00812(12) 0.44850(12) 0.0267(3) Uani d . 1 . .
H H21 0.151(2) -0.049(2) 0.415(2) 0.043(7) Uiso d . 1 . .
C C31 0.21172(13) 0.03825(11) 0.55007(11) 0.0218(2) Uani d . 1 . .
C C32 0.30569(14) -0.01707(12) 0.60305(12) 0.0257(3) Uani d . 1 . .
H H22 0.323(2) -0.075(2) 0.5756(19) 0.039(6) Uiso d . 1 . .
C C33 0.37377(13) 0.02118(12) 0.69901(12) 0.0247(3) Uani d . 1 . .
H H23 0.434(2) -0.0125(18) 0.7371(18) 0.035(6) Uiso d . 1 . .
C C34 0.34901(12) 0.11353(11) 0.74413(11) 0.0207(2) Uani d . 1 . .
H H24 0.3917(17) 0.1396(16) 0.8055(16) 0.021(5) Uiso d . 1 . .
C C35 0.19334(11) 0.12998(10) 0.60041(10) 0.0178(2) Uani d . 1 . .
C C36 0.10198(11) 0.19125(10) 0.55168(10) 0.0176(2) Uani d . 1 . .
S S1A 0.21955(18) 0.26890(17) 0.2397(2) 0.0134(3) Uiso d PD 0.35 A 1
C C37A 0.2948(7) 0.1503(6) 0.2860(7) 0.0182(17) Uiso d PD 0.35 A 1
O O1A 0.3168(5) 0.3439(4) 0.2765(5) 0.0350(10) Uiso d PD 0.35 A 1
O O2A 0.1792(4) 0.2542(5) 0.1306(4) 0.0235(8) Uiso d PD 0.35 A 1
O O3A 0.1315(6) 0.2725(5) 0.2910(6) 0.0190(11) Uiso d PD 0.35 A 1
F F1A 0.2296(5) 0.0659(3) 0.2550(5) 0.0227(7) Uiso d PD 0.35 A 1
F F2A 0.3846(4) 0.1409(4) 0.2516(4) 0.0247(8) Uiso d PD 0.35 A 1
F F3A 0.3482(5) 0.1556(6) 0.3862(5) 0.0432(13) Uiso d PD 0.35 A 1
S S1B 0.2083(2) 0.2529(2) 0.2269(2) 0.0383(8) Uiso d PD 0.30 B 2
C C37B 0.3105(7) 0.1652(6) 0.3013(6) 0.040(2) Uiso d PD 0.30 B 2
O O1B 0.2855(6) 0.3524(5) 0.2575(5) 0.0461(15) Uiso d PD 0.30 B 2
O O2B 0.1732(6) 0.2289(6) 0.1227(5) 0.049(2) Uiso d PD 0.30 B 2
O O3B 0.1218(6) 0.2562(5) 0.2789(6) 0.0321(19) Uiso d PD 0.30 B 2
F F1B 0.2549(6) 0.0711(6) 0.2755(6) 0.062(3) Uiso d PD 0.30 B 2
F F2B 0.4008(5) 0.1655(5) 0.2698(4) 0.0465(15) Uiso d PD 0.30 B 2
F F3B 0.3302(6) 0.1698(5) 0.4004(4) 0.0407(12) Uiso d PD 0.30 B 2
S S1C 0.23023(15) 0.27610(14) 0.25737(14) 0.0266(6) Uiso d PD 0.35 C 3
C C37C 0.2874(9) 0.1488(8) 0.2745(8) 0.037(3) Uiso d PD 0.35 C 3
O O1C 0.3103(5) 0.3553(4) 0.3056(4) 0.0423(12) Uiso d P 0.35 C 3
O O2C 0.2002(5) 0.2802(5) 0.1448(5) 0.0494(17) Uiso d P 0.35 C 3
O O3C 0.1485(4) 0.2738(5) 0.3105(4) 0.0308(15) Uiso d P 0.35 C 3
F F1C 0.2079(4) 0.0725(4) 0.2369(4) 0.0451(17) Uiso d P 0.35 C 3
F F2C 0.3699(4) 0.1339(3) 0.2285(3) 0.0328(11) Uiso d P 0.35 C 3
F F3C 0.3235(4) 0.1380(3) 0.3814(3) 0.0314(8) Uiso d P 0.35 C 3
C C38 0.38610(17) 0.79792(13) 0.34817(14) 0.0322(3) Uani d . 1 . .
C C39 0.32757(14) 0.97148(12) 1.00627(12) 0.0275(3) Uani d . 1 . .
S S2 0.28934(3) 0.72498(3) 0.40090(3) 0.02283(7) Uani d . 1 . .
S S3 0.27390(3) 0.86882(3) 0.90444(3) 0.02393(7) Uani d . 1 . .
F F4 0.49070(10) 0.76594(10) 0.38110(11) 0.0452(3) Uani d . 1 . .
F F5 0.39003(13) 0.89755(9) 0.37673(12) 0.0507(3) Uani d . 1 . .
F F6 0.35369(14) 0.78822(12) 0.24434(10) 0.0554(4) Uani d . 1 . .
F F7 0.41173(12) 0.94161(11) 1.08339(10) 0.0540(4) Uani d . 1 . .
F F8 0.24641(12) 1.00139(11) 1.04551(11) 0.0528(4) Uani d . 1 . .
F F9 0.36432(13) 1.05392(9) 0.96969(10) 0.0458(3) Uani d . 1 . .
O O4 0.34057(13) 0.74230(11) 0.51177(9) 0.0361(3) Uani d . 1 . .
O O5 0.18310(11) 0.77275(11) 0.35997(11) 0.0360(3) Uani d . 1 . .
O O6 0.29251(11) 0.62038(9) 0.36088(10) 0.0315(2) Uani d . 1 . .
O O7 0.17961(13) 0.91199(12) 0.83166(12) 0.0454(4) Uani d . 1 . .
O O8 0.36892(12) 0.85314(10) 0.86495(11) 0.0366(3) Uani d . 1 . .
O O9 0.24785(14) 0.78508(10) 0.96084(12) 0.0410(3) Uani d . 1 . .
O O10 0.12487(11) 0.47292(11) 0.39099(10) 0.0302(2) Uani d . 1 . .
H H25 0.125(2) 0.421(2) 0.363(2) 0.039(7) Uiso d . 1 . .
H H26 0.168(2) 0.508(2) 0.376(2) 0.045(7) Uiso d . 1 . .
O O11 0.33191(12) 0.68523(11) 0.71035(10) 0.0320(3) Uani d . 1 . .
H H27 0.337(2) 0.698(2) 0.656(2) 0.046(7) Uiso d . 1 . .
H H28 0.346(2) 0.738(2) 0.743(2) 0.040(7) Uiso d . 1 . .

loop_
_atom_site_aniso_label
_atom_site_aniso_U_11
_atom_site_aniso_U_22
_atom_site_aniso_U_33
_atom_site_aniso_U_12
_atom_site_aniso_U_13
_atom_site_aniso_U_23
Co1 0.01305(8) 0.01605(8) 0.01317(8) 0.00044(5) 0.00425(6) 0.00176(5)
N1 0.0147(4) 0.0215(5) 0.0151(4) 0.0008(4) 0.0049(4) 0.0040(4)
N2 0.0159(4) 0.0167(5) 0.0148(4) 0.0009(4) 0.0048(4) 0.0022(3)
N3 0.0159(4) 0.0172(5) 0.0153(4) 0.0006(4) 0.0033(4) 0.0013(4)
N4 0.0158(4) 0.0186(5) 0.0165(5) -0.0006(4) 0.0053(4) 0.0010(4)
N5 0.0152(4) 0.0193(5) 0.0158(4) 0.0003(4) 0.0045(4) 0.0017(4)
N6 0.0179(5) 0.0190(5) 0.0166(5) 0.0022(4) 0.0066(4) 0.0025(4)
C1 0.0195(6) 0.0310(7) 0.0164(5) 0.0022(5) 0.0059(5) 0.0074(5)
C2 0.0235(6) 0.0324(7) 0.0205(6) 0.0027(5) 0.0104(5) 0.0099(5)
C3 0.0208(6) 0.0251(6) 0.0243(6) 0.0016(5) 0.0125(5) 0.0067(5)
C4 0.0157(5) 0.0193(5) 0.0202(5) 0.0016(4) 0.0079(4) 0.0024(4)
C5 0.0153(5) 0.0240(6) 0.0256(6) -0.0010(4) 0.0074(5) 0.0019(5)
C6 0.0149(5) 0.0242(6) 0.0231(6) 0.0004(4) 0.0032(5) -0.0002(5)
C7 0.0163(5) 0.0173(5) 0.0169(5) 0.0030(4) 0.0033(4) 0.0011(4)
C8 0.0217(6) 0.0214(6) 0.0162(5) 0.0035(5) 0.0014(4) 0.0019(4)
C9 0.0260(6) 0.0230(6) 0.0145(5) 0.0023(5) 0.0043(5) 0.0038(4)
C10 0.0205(6) 0.0192(6) 0.0164(5) 0.0006(4) 0.0067(4) 0.0036(4)
C11 0.0154(5) 0.0153(5) 0.0152(5) 0.0019(4) 0.0048(4) 0.0018(4)
C12 0.0148(5) 0.0183(5) 0.0154(5) 0.0020(4) 0.0054(4) 0.0028(4)
C13 0.0214(6) 0.0183(6) 0.0182(5) -0.0012(4) 0.0027(5) 0.0017(4)
C14 0.0303(7) 0.0179(6) 0.0205(6) 0.0021(5) 0.0010(5) 0.0000(5)
C15 0.0292(7) 0.0224(6) 0.0189(6) 0.0090(5) 0.0021(5) -0.0011(5)
C16 0.0193(6) 0.0262(6) 0.0153(5) 0.0064(5) 0.0021(4) -0.0006(4)
C17 0.0200(6) 0.0363(8) 0.0206(6) 0.0083(5) 0.0062(5) -0.0023(5)
C18 0.0182(6) 0.0401(8) 0.0219(6) 0.0021(5) 0.0091(5) -0.0003(6)
C19 0.0173(5) 0.0304(7) 0.0188(6) -0.0012(5) 0.0070(4) 0.0012(5)
C20 0.0242(7) 0.0329(8) 0.0283(7) -0.0058(6) 0.0132(6) 0.0043(6)
C21 0.0283(7) 0.0236(7) 0.0302(7) -0.0061(5) 0.0120(6) 0.0047(5)
C22 0.0226(6) 0.0185(6) 0.0235(6) -0.0022(5) 0.0079(5) 0.0019(5)
C23 0.0150(5) 0.0213(6) 0.0156(5) 0.0000(4) 0.0048(4) 0.0006(4)
C24 0.0156(5) 0.0208(6) 0.0142(5) 0.0014(4) 0.0029(4) 0.0003(4)
C25 0.0174(5) 0.0229(6) 0.0192(6) 0.0024(4) 0.0044(4) 0.0028(5)
C26 0.0180(6) 0.0310(7) 0.0198(6) 0.0012(5) 0.0017(5) 0.0052(5)
C27 0.0215(6) 0.0310(7) 0.0165(6) -0.0036(5) 0.0015(5) 0.0029(5)
C28 0.0212(6) 0.0248(6) 0.0150(5) -0.0046(5) 0.0047(4) -0.0003(4)
C29 0.0320(7) 0.0277(7) 0.0173(6) -0.0055(6) 0.0074(5) -0.0040(5)
C30 0.0361(8) 0.0234(7) 0.0223(6) -0.0030(6) 0.0126(6) -0.0049(5)
C31 0.0277(6) 0.0202(6) 0.0203(6) 0.0007(5) 0.0119(5) 0.0002(5)
C32 0.0329(7) 0.0215(6) 0.0274(7) 0.0065(5) 0.0155(6) 0.0020(5)
C33 0.0273(7) 0.0228(6) 0.0272(7) 0.0085(5) 0.0118(5) 0.0054(5)
C34 0.0207(6) 0.0226(6) 0.0197(6) 0.0047(5) 0.0067(5) 0.0041(5)
C35 0.0191(5) 0.0187(5) 0.0169(5) -0.0002(4) 0.0077(4) 0.0010(4)
C36 0.0183(5) 0.0194(5) 0.0154(5) -0.0014(4) 0.0058(4) 0.0008(4)
C38 0.0434(9) 0.0256(7) 0.0339(8) 0.0007(6) 0.0209(7) 0.0033(6)
C39 0.0317(7) 0.0246(7) 0.0253(7) -0.0065(6) 0.0085(6) -0.0003(5)
S2 0.02964(17) 0.02101(15) 0.02015(15) 0.00264(12) 0.01068(13) 0.00227(11)
S3 0.02834(17) 0.01895(15) 0.02268(16) 0.00063(12) 0.00528(13) -0.00077(12)
F4 0.0371(6) 0.0398(6) 0.0657(8) -0.0010(5) 0.0271(6) -0.0012(6)
F5 0.0671(9) 0.0214(5) 0.0751(9) -0.0024(5) 0.0393(8) 0.0031(5)
F6 0.0775(10) 0.0646(9) 0.0323(6) -0.0073(7) 0.0290(6) 0.0111(6)
F7 0.0560(8) 0.0533(8) 0.0341(6) -0.0055(6) -0.0138(5) 0.0027(5)
F8 0.0586(8) 0.0501(7) 0.0577(8) -0.0124(6) 0.0358(7) -0.0251(6)
F9 0.0696(9) 0.0237(5) 0.0467(7) -0.0157(5) 0.0239(6) -0.0008(4)
O4 0.0485(8) 0.0411(7) 0.0193(5) -0.0002(6) 0.0113(5) 0.0016(5)
O5 0.0332(6) 0.0370(7) 0.0392(7) 0.0106(5) 0.0116(5) 0.0058(5)
O6 0.0401(6) 0.0205(5) 0.0366(6) 0.0000(4) 0.0161(5) -0.0013(4)
O7 0.0393(7) 0.0430(8) 0.0394(7) 0.0120(6) -0.0099(6) -0.0074(6)
O8 0.0460(7) 0.0317(6) 0.0386(7) 0.0084(5) 0.0220(6) 0.0023(5)
O9 0.0574(9) 0.0266(6) 0.0420(7) -0.0145(6) 0.0217(7) -0.0006(5)
O10 0.0294(6) 0.0333(6) 0.0262(5) 0.0035(5) 0.0057(5) 0.0022(5)
O11 0.0404(7) 0.0340(6) 0.0220(5) -0.0047(5) 0.0103(5) 0.0034(5)

loop_
_atom_type_symbol
_atom_type_description
_atom_type_scat_dispersion_real
_atom_type_scat_dispersion_imag
_atom_type_scat_source
C C 0.0033 0.0016 'International Tables Vol C Tables 4.2.6.8 and 6.1.1.4'
H H 0.0000 0.0000 'International Tables Vol C Tables 4.2.6.8 and 6.1.1.4'
N N 0.0061 0.0033 'International Tables Vol C Tables 4.2.6.8 and 6.1.1.4'
O O 0.0106 0.0060 'International Tables Vol C Tables 4.2.6.8 and 6.1.1.4'
F F 0.0171 0.0103 'International Tables Vol C Tables 4.2.6.8 and 6.1.1.4'
S S 0.1246 0.1234 'International Tables Vol C Tables 4.2.6.8 and 6.1.1.4'
Co Co 0.3494 0.9721 'International Tables Vol C Tables 4.2.6.8 and 6.1.1.4'

loop_
_geom_angle_atom_site_label_1
_geom_angle_atom_site_label_2
_geom_angle_atom_site_label_3
_geom_angle
N1 Co1 N3 92.35(5)
N1 Co1 N4 176.25(5)
N3 Co1 N4 84.50(5)
N1 Co1 N5 93.62(5)
N3 Co1 N5 92.63(5)
N4 Co1 N5 88.58(5)
N1 Co1 N2 84.76(5)
N3 Co1 N2 89.11(5)
N4 Co1 N2 93.13(5)
N5 Co1 N2 177.67(5)
N1 Co1 N6 89.26(5)
N3 Co1 N6 176.72(5)
N4 Co1 N6 93.98(5)
N5 Co1 N6 84.42(5)
N2 Co1 N6 93.88(5)
C1 N1 C12 118.41(12)
C1 N1 Co1 129.59(10)
C12 N1 Co1 111.92(8)
C10 N2 C11 118.40(11)
C10 N2 Co1 130.15(9)
C11 N2 Co1 111.43(8)
C13 N3 C24 118.52(12)
C13 N3 Co1 129.69(10)
C24 N3 Co1 111.79(9)
C22 N4 C23 118.42(12)
C22 N4 Co1 129.79(10)
C23 N4 Co1 111.79(9)
C25 N5 C36 118.51(12)
C25 N5 Co1 129.52(10)
C36 N5 Co1 111.94(9)
C34 N6 C35 118.26(12)
C34 N6 Co1 129.98(10)
C35 N6 Co1 111.75(9)
N1 C1 C2 121.53(13)
N1 C1 H1 116.7(12)
C2 C1 H1 121.8(12)
C3 C2 C1 120.35(13)
C3 C2 H2 122.2(15)
C1 C2 H2 117.4(15)
C2 C3 C4 119.05(13)
C2 C3 H3 120.6(14)
C4 C3 H3 120.4(14)
C12 C4 C3 117.11(12)
C12 C4 C5 118.48(12)
C3 C4 C5 124.41(13)
C6 C5 C4 120.72(13)
C6 C5 H4 121.7(13)
C4 C5 H4 117.6(13)
C5 C6 C7 121.50(12)
C5 C6 H5 121.4(13)
C7 C6 H5 117.1(13)
C11 C7 C8 116.74(12)
C11 C7 C6 118.12(12)
C8 C7 C6 125.11(12)
C9 C8 C7 119.54(12)
C9 C8 H6 120.8(13)
C7 C8 H6 119.6(13)
C8 C9 C10 120.26(12)
C8 C9 H7 123.3(14)
C10 C9 H7 116.3(14)
N2 C10 C9 121.45(12)
N2 C10 H8 116.2(13)
C9 C10 H8 122.4(13)
N2 C11 C7 123.56(11)
N2 C11 C12 116.03(11)
C7 C11 C12 120.39(12)
N1 C12 C4 123.49(12)
N1 C12 C11 115.81(11)
C4 C12 C11 120.66(12)
N3 C13 C14 121.42(14)
N3 C13 H9 118.3(13)
C14 C13 H9 120.3(13)
C15 C14 C13 120.35(14)
C15 C14 H10 122.4(14)
C13 C14 H10 117.2(14)
C14 C15 C16 119.30(13)
C14 C15 H11 119.8(15)
C16 C15 H11 120.8(15)
C24 C16 C15 117.01(13)
C24 C16 C17 117.80(14)
C15 C16 C17 125.18(13)
C18 C17 C16 121.66(14)
C18 C17 H12 119.6(14)
C16 C17 H12 118.8(14)
C17 C18 C19 120.87(14)
C17 C18 H13 123.5(15)
C19 C18 H13 115.6(16)
C23 C19 C20 117.15(13)
C23 C19 C18 118.16(14)
C20 C19 C18 124.69(13)
C21 C20 C19 119.25(13)
C21 C20 H14 120.9(15)
C19 C20 H14 119.8(15)
C20 C21 C22 120.10(14)
C20 C21 H15 120.5(16)
C22 C21 H15 119.3(16)
N4 C22 C21 121.59(14)
N4 C22 H16 117.9(13)
C21 C22 H16 120.5(13)
N4 C23 C19 123.49(13)
N4 C23 C24 115.79(11)
C19 C23 C24 120.70(12)
N3 C24 C16 123.35(13)
N3 C24 C23 115.95(12)
C16 C24 C23 120.70(12)
N5 C25 C26 121.27(13)
N5 C25 H17 119.6(13)
C26 C25 H17 119.1(13)
C27 C26 C25 120.47(14)
C27 C26 H18 121.3(15)
C25 C26 H18 118.2(15)
C26 C27 C28 119.15(13)
C26 C27 H19 121.3(14)
C28 C27 H19 119.5(14)
C36 C28 C27 117.13(13)
C36 C28 C29 118.23(13)
C27 C28 C29 124.64(13)
C30 C29 C28 121.52(14)
C30 C29 H20 121.3(14)
C28 C29 H20 117.1(14)
C29 C30 C31 120.91(14)
C29 C30 H21 121.6(16)
C31 C30 H21 117.4(16)
C35 C31 C32 116.91(13)
C35 C31 C30 118.23(13)
C32 C31 C30 124.86(14)
C33 C32 C31 119.24(13)
C33 C32 H22 118.8(16)
C31 C32 H22 121.9(16)
C32 C33 C34 120.19(14)
C32 C33 H23 122.6(15)
C34 C33 H23 117.2(15)
N6 C34 C33 121.80(13)
N6 C34 H24 116.5(13)
C33 C34 H24 121.7(13)
N6 C35 C31 123.59(13)
N6 C35 C36 115.90(12)
C31 C35 C36 120.51(12)
N5 C36 C28 123.45(13)
N5 C36 C35 115.93(11)
C28 C36 C35 120.60(12)
O2A S1A O3A 114.5(4)
O2A S1A O1A 113.3(4)
O3A S1A O1A 118.3(4)
O2A S1A C37A 105.7(4)
O3A S1A C37A 104.0(3)
O1A S1A C37A 98.2(4)
F3A C37A F1A 112.7(7)
F3A C37A F2A 98.0(7)
F1A C37A F2A 107.9(6)
F3A C37A S1A 113.7(6)
F1A C37A S1A 112.5(6)
F2A C37A S1A 111.0(5)
O2B S1B O3B 116.8(5)
O2B S1B O1B 113.1(4)
O3B S1B O1B 109.7(4)
O2B S1B C37B 113.9(4)
O3B S1B C37B 104.3(4)
O1B S1B C37B 97.0(4)
F3B C37B F2B 115.0(7)
F3B C37B F1B 100.3(7)
F2B C37B F1B 109.1(7)
F3B C37B S1B 117.3(6)
F2B C37B S1B 110.3(6)
F1B C37B S1B 103.3(6)
O1C S1C O3C 107.5(4)
O1C S1C O2C 109.9(4)
O3C S1C O2C 122.3(3)
O1C S1C C37C 112.8(4)
O3C S1C C37C 103.2(4)
O2C S1C C37C 100.9(4)
F1C C37C F2C 107.2(7)
F1C C37C F3C 104.4(8)
F2C C37C F3C 113.3(8)
F1C C37C S1C 112.7(7)
F2C C37C S1C 113.3(7)
F3C C37C S1C 105.8(6)
F4 C38 F5 107.65(16)
F4 C38 F6 107.08(15)
F5 C38 F6 108.00(15)
F4 C38 S2 111.93(12)
F5 C38 S2 110.75(12)
F6 C38 S2 111.24(14)
F7 C39 F9 107.79(15)
F7 C39 F8 108.03(15)
F9 C39 F8 106.88(15)
F7 C39 S3 111.69(12)
F9 C39 S3 111.57(11)
F8 C39 S3 110.67(12)
O4 S2 O5 114.78(8)
O4 S2 O6 114.69(8)
O5 S2 O6 115.13(8)
O4 S2 C38 102.55(9)
O5 S2 C38 103.63(8)
O6 S2 C38 103.75(8)
O7 S3 O9 116.31(10)
O7 S3 O8 113.83(10)
O9 S3 O8 114.47(9)
O7 S3 C39 104.06(8)
O9 S3 C39 102.88(8)
O8 S3 C39 102.97(8)
H25 O10 H26 106(3)
H27 O11 H28 104(3)

loop_
_geom_bond_atom_site_label_1
_geom_bond_atom_site_label_2
_geom_bond_distance
Co1 N1 1.9330(11)
Co1 N3 1.9349(11)
Co1 N4 1.9399(11)
Co1 N5 1.9410(11)
Co1 N2 1.9435(11)
Co1 N6 1.9458(11)
N1 C1 1.3330(16)
N1 C12 1.3635(16)
N2 C10 1.3373(16)
N2 C11 1.3639(16)
N3 C13 1.3353(17)
N3 C24 1.3629(17)
N4 C22 1.3330(18)
N4 C23 1.3608(17)
N5 C25 1.3353(17)
N5 C36 1.3618(17)
N6 C34 1.3334(17)
N6 C35 1.3635(17)
C1 C2 1.404(2)
C1 H1 0.96(2)
C2 C3 1.373(2)
C2 H2 0.92(2)
C3 C4 1.4120(19)
C3 H3 0.89(2)
C4 C12 1.3965(18)
C4 C5 1.4339(19)
C5 C6 1.362(2)
C5 H4 0.91(2)
C6 C7 1.4318(19)
C6 H5 0.94(2)
C7 C11 1.4025(17)
C7 C8 1.4094(19)
C8 C9 1.374(2)
C8 H6 0.95(2)
C9 C10 1.4029(19)
C9 H7 0.94(2)
C10 H8 0.95(2)
C11 C12 1.4204(17)
C13 C14 1.401(2)
C13 H9 0.92(2)
C14 C15 1.374(2)
C14 H10 0.92(2)
C15 C16 1.407(2)
C15 H11 0.90(2)
C16 C24 1.4013(18)
C16 C17 1.434(2)
C17 C18 1.355(2)
C17 H12 0.93(2)
C18 C19 1.438(2)
C18 H13 0.91(2)
C19 C23 1.3972(18)
C19 C20 1.409(2)
C20 C21 1.373(2)
C20 H14 0.93(2)
C21 C22 1.406(2)
C21 H15 0.90(3)
C22 H16 0.92(2)
C23 C24 1.4169(19)
C25 C26 1.4058(19)
C25 H17 0.89(2)
C26 C27 1.371(2)
C26 H18 0.93(2)
C27 C28 1.409(2)
C27 H19 0.91(2)
C28 C36 1.3984(18)
C28 C29 1.433(2)
C29 C30 1.355(2)
C29 H20 0.90(2)
C30 C31 1.439(2)
C30 H21 0.91(3)
C31 C35 1.4023(19)
C31 C32 1.412(2)
C32 C33 1.375(2)
C32 H22 0.88(3)
C33 C34 1.404(2)
C33 H23 0.91(2)
C34 H24 0.88(2)
C35 C36 1.4200(19)
S1A O2A 1.404(5)
S1A O3A 1.458(5)
S1A O1A 1.474(6)
S1A C37A 1.866(7)
C37A F3A 1.312(10)
C37A F1A 1.315(9)
C37A F2A 1.335(8)
S1B O2B 1.356(7)
S1B O3B 1.447(6)
S1B O1B 1.546(6)
S1B C37B 1.834(8)
C37B F3B 1.281(9)
C37B F2B 1.310(8)
C37B F1B 1.362(9)
S1C O1C 1.398(6)
S1C O3C 1.405(5)
S1C O2C 1.453(6)
S1C C37C 1.820(9)
C37C F1C 1.342(11)
C37C F2C 1.360(11)
C37C F3C 1.390(11)
C38 F4 1.328(2)
C38 F5 1.329(2)
C38 F6 1.333(2)
C38 S2 1.8290(18)
C39 F7 1.318(2)
C39 F9 1.3240(19)
C39 F8 1.330(2)
C39 S3 1.8239(16)
S2 O4 1.4408(13)
S2 O5 1.4424(13)
S2 O6 1.4449(12)
S3 O7 1.4341(14)
S3 O9 1.4389(14)
S3 O8 1.4473(14)
O10 H25 0.75(3)
O10 H26 0.77(3)
O11 H27 0.77(3)
O11 H28 0.78(3)

loop_
_geom_hbond_atom_site_label_D
_geom_hbond_atom_site_label_H
_geom_hbond_atom_site_label_A
_geom_hbond_distance_DH
_geom_hbond_distance_HA
_geom_hbond_distance_DA
_geom_hbond_angle_DHA
_geom_hbond_publ_flag
O10 H26 O6 0.77(3) 2.15(3) 2.913(2) 170(3) yes
O10 H25 O3A 0.75(3) 2.14(3) 2.891(7) 177(3) yes
O10 H25 O3B 0.75(3) 2.38(3) 3.126(7) 178(3) yes
O10 H25 O3C 0.75(3) 2.08(3) 2.817(6) 170(3) yes
O11 H27 O4 0.77(3) 2.07(3) 2.841(2) 175(3) yes
O11 H28 O8 0.78(3) 2.12(3) 2.870(2) 162(3) yes
